data_7038059
loop_
_publ_author_name
'Zhao, Bei'
'Xiao, Yang'
'Yuan, Dan'
'Lu, Chengrong'
'Yao, Yingming'

_publ_section_title
;
 Synthesis and characterization of bridged bis(amidato) rare earth metal
 amides and their applications in C-N bond formation reactions.
;
_journal_issue 9
_journal_name_full 'Dalton transactions (Cambridge, England : 2003)'
_journal_page_first 3880
_journal_page_last 3887
_journal_paper_doi 10.1039/c5dt04217h
_journal_volume 45
_journal_year 2016
_chemical_formula_moiety '4(C62 H102 La2 N8 O4 Si4), 2(C7 H8)'
_chemical_formula_sum 'C262 H424 La8 N32 O16 Si16'
_chemical_formula_weight 5839.03
_space_group_crystal_system monoclinic
_space_group_IT_number 14
_space_group_name_Hall '-P 2yn'
_space_group_name_H-M_alt 'P 1 21/n 1'
_symmetry_space_group_name_Hall '-P 2yn'
_symmetry_space_group_name_H-M 'P 1 21/n 1'
_atom_sites_solution_hydrogens geom
_audit_creation_method SHELXL-2014/7
_audit_update_record
;
2015-06-17 deposited with the CCDC.
2016-01-20 downloaded from the CCDC.
;
_cell_angle_alpha 90
_cell_angle_beta 104.8693(19)
_cell_angle_gamma 90
_cell_formula_units_Z 1
_cell_length_a 16.7031(3)
_cell_length_b 17.8338(3)
_cell_length_c 27.9186(6)
_cell_measurement_temperature 223(2)
_cell_volume 8037.9(3)
_computing_structure_refinement 'SHELXL-2014/7 (Sheldrick, 2014)'
_diffrn_ambient_temperature 223(2)
_diffrn_measured_fraction_theta_full 0.998
_diffrn_measured_fraction_theta_max 0.998
_diffrn_measurement_device_type 'Xcalibur, Atlas, Gemini'
_diffrn_measurement_method '\w scans'
_diffrn_radiation_type MoK\a
_diffrn_radiation_wavelength 0.71073
_diffrn_reflns_av_R_equivalents 0.0417
_diffrn_reflns_av_unetI/netI 0.0456
_diffrn_reflns_laue_measured_fraction_full 0.998
_diffrn_reflns_laue_measured_fraction_max 0.998
_diffrn_reflns_limit_h_max 20
_diffrn_reflns_limit_h_min -20
_diffrn_reflns_limit_k_max 22
_diffrn_reflns_limit_k_min -22
_diffrn_reflns_limit_l_max 34
_diffrn_reflns_limit_l_min -29
_diffrn_reflns_number 58323
_diffrn_reflns_point_group_measured_fraction_full 0.998
_diffrn_reflns_point_group_measured_fraction_max 0.998
_diffrn_reflns_theta_full 25.242
_diffrn_reflns_theta_max 26.371
_diffrn_reflns_theta_min 3.020
_exptl_absorpt_coefficient_mu 1.152
_exptl_crystal_colour colourless
_exptl_crystal_density_diffrn 1.206
_exptl_crystal_description block
_exptl_crystal_F_000 3028
_exptl_crystal_size_max 0.500
_exptl_crystal_size_mid 0.300
_exptl_crystal_size_min 0.200
_refine_diff_density_max 1.458
_refine_diff_density_min -1.450
_refine_diff_density_rms 0.094
_refine_ls_extinction_method none
_refine_ls_goodness_of_fit_ref 1.059
_refine_ls_hydrogen_treatment constr
_refine_ls_matrix_type full
_refine_ls_number_parameters 771
_refine_ls_number_reflns 16402
_refine_ls_number_restraints 4
_refine_ls_restrained_S_all 1.060
_refine_ls_R_factor_all 0.0746
_refine_ls_R_factor_gt 0.0501
_refine_ls_shift/su_max 0.001
_refine_ls_shift/su_mean 0.000
_refine_ls_structure_factor_coef Fsqd
_refine_ls_weighting_details 'w=1/[\s^2^(Fo^2^)+(0.0542P)^2^+17.2521P] where P=(Fo^2^+2Fc^2^)/3'
_refine_ls_weighting_scheme calc
_refine_ls_wR_factor_gt 0.1190
_refine_ls_wR_factor_ref 0.1349
_reflns_Friedel_coverage 0.000
_reflns_number_gt 12380
_reflns_number_total 16402
_reflns_threshold_expression 'I > 2\s(I)'
_cod_data_source_file c5dt04217h2.cif
_cod_data_source_block g140725c
_cod_depositor_comments 'Adding full bibliography for 7038055--7038059.cif.'
_cod_database_code 7038059
_shelx_shelxl_version_number 2014/7
_shelx_space_group_comment
;
The symmetry employed for this shelxl refinement is uniquely defined
by the following loop, which should always be used as a source of
symmetry information in preference to the above space-group names.
They are only intended as comments.
;
_shelx_estimated_absorpt_t_min 0.597
_shelx_estimated_absorpt_t_max 0.802

loop_
_space_group_symop_operation_xyz
'x, y, z'
'-x+1/2, y+1/2, -z+1/2'
'-x, -y, -z'
'x-1/2, -y-1/2, z-1/2'

loop_
_atom_site_label
_atom_site_type_symbol
_atom_site_fract_x
_atom_site_fract_y
_atom_site_fract_z
_atom_site_U_iso_or_equiv
_atom_site_adp_type
_atom_site_occupancy
_atom_site_site_symmetry_order
_atom_site_calc_flag
_atom_site_refinement_flags_posn
_atom_site_refinement_flags_adp
_atom_site_refinement_flags_occupancy
_atom_site_disorder_assembly
_atom_site_disorder_group
La1 La 0.62705(2) 0.62170(2) 0.35388(2) 0.04075(9) Uani 1 1 d . . . . .
La2 La 0.79470(2) 0.74930(2) 0.46622(2) 0.03383(8) Uani 1 1 d . . . . .
Si1 Si 0.62485(13) 0.58261(15) 0.23012(6) 0.0873(7) Uani 1 1 d . . . . .
Si2 Si 0.55018(12) 0.73148(16) 0.24630(8) 0.0949(8) Uani 1 1 d . . . . .
Si3 Si 0.79106(10) 0.93793(8) 0.42822(7) 0.0600(4) Uani 1 1 d . . . . .
Si4 Si 0.77770(11) 0.91476(9) 0.53289(7) 0.0615(4) Uani 1 1 d . . . . .
O1 O 0.64630(18) 0.72917(18) 0.42654(12) 0.0406(7) Uani 1 1 d . . . . .
O2 O 0.7209(2) 0.5208(2) 0.39947(13) 0.0487(8) Uani 1 1 d . . . . .
O3 O 0.74476(19) 0.6474(2) 0.51326(13) 0.0476(8) Uani 1 1 d . . . . .
O4 O 0.76664(18) 0.67873(19) 0.37541(12) 0.0423(8) Uani 1 1 d . . . . .
N1 N 0.5267(3) 0.6715(3) 0.40039(17) 0.0567(12) Uani 1 1 d . . . . .
N2 N 0.4449(3) 0.5619(3) 0.33448(17) 0.0594(12) Uani 1 1 d . . . . .
N3 N 0.5930(3) 0.4866(3) 0.36292(17) 0.0577(12) Uani 1 1 d . . . . .
N4 N 0.5966(3) 0.6497(3) 0.26704(16) 0.0669(14) Uani 1 1 d . . . . .
N5 N 0.8754(3) 0.6798(3) 0.54067(18) 0.0558(12) Uani 1 1 d . . . . .
N6 N 0.9865(3) 0.7624(2) 0.50661(17) 0.0475(10) Uani 1 1 d . . . . .
N7 N 0.8920(2) 0.7168(3) 0.41350(16) 0.0547(12) Uani 1 1 d . . . . .
N8 N 0.7864(3) 0.8822(2) 0.47684(17) 0.0500(10) Uani 1 1 d . . . . .
C1 C 0.5722(3) 0.7167(3) 0.43200(19) 0.0428(11) Uani 1 1 d . . . . .
C2 C 0.5454(3) 0.7561(3) 0.4728(2) 0.0473(12) Uani 1 1 d . . . . .
C3 C 0.5217(3) 0.8318(3) 0.4671(3) 0.0626(16) Uani 1 1 d . . . . .
C4 C 0.4959(4) 0.8664(4) 0.5052(3) 0.078(2) Uani 1 1 d . . . . .
H4 H 0.4785 0.9167 0.5012 0.094 Uiso 1 1 calc R U . . .
C5 C 0.4948(4) 0.8302(4) 0.5483(3) 0.076(2) Uani 1 1 d . . . . .
C6 C 0.5170(3) 0.7556(3) 0.5528(2) 0.0624(16) Uani 1 1 d . . . . .
H6 H 0.5156 0.7298 0.5819 0.075 Uiso 1 1 calc R U . . .
C7 C 0.5414(3) 0.7175(3) 0.5158(2) 0.0486(12) Uani 1 1 d . . . . .
C8 C 0.5230(5) 0.8742(4) 0.4199(3) 0.091(2) Uani 1 1 d . . . . .
H8A H 0.5793 0.8760 0.4164 0.136 Uiso 1 1 calc R U . . .
H8B H 0.5028 0.9248 0.4217 0.136 Uiso 1 1 calc R U . . .
H8C H 0.4878 0.8487 0.3915 0.136 Uiso 1 1 calc R U . . .
C9 C 0.4684(6) 0.8700(5) 0.5899(4) 0.126(4) Uani 1 1 d . . . . .
H9A H 0.5140 0.9000 0.6089 0.190 Uiso 1 1 calc R U . . .
H9B H 0.4529 0.8331 0.6115 0.190 Uiso 1 1 calc R U . . .
H9C H 0.4214 0.9022 0.5760 0.190 Uiso 1 1 calc R U . . .
C10 C 0.5624(3) 0.6354(3) 0.5221(2) 0.0539(13) Uani 1 1 d . . . . .
H10A H 0.5153 0.6059 0.5044 0.081 Uiso 1 1 calc R U . . .
H10B H 0.5758 0.6226 0.5570 0.081 Uiso 1 1 calc R U . . .
H10C H 0.6097 0.6248 0.5090 0.081 Uiso 1 1 calc R U . . .
C11 C 0.4407(3) 0.6537(4) 0.3999(3) 0.079(2) Uani 1 1 d . . . . .
H11A H 0.4404 0.6199 0.4275 0.094 Uiso 0.391(6) 1 calc R U P A 1
H11B H 0.4120 0.6999 0.4048 0.094 Uiso 0.391(6) 1 calc R U P A 1
H11C H 0.4028 0.6891 0.3786 0.094 Uiso 0.609(6) 1 calc R U P A 2
H11D H 0.4331 0.6573 0.4335 0.094 Uiso 0.609(6) 1 calc R U P A 2
C12 C 0.3969(10) 0.6190(12) 0.3542(7) 0.0732(16) Uani 0.391(6) 1 d . . P A 1
H12A H 0.3793 0.6583 0.3291 0.088 Uiso 0.391(6) 1 calc R U P A 1
H12B H 0.3468 0.5952 0.3592 0.088 Uiso 0.391(6) 1 calc R U P A 1
C13 C 0.4024(10) 0.5468(12) 0.2840(6) 0.0732(16) Uani 0.391(6) 1 d . . P A 1
H13A H 0.3469 0.5290 0.2824 0.110 Uiso 0.391(6) 1 calc R U P A 1
H13B H 0.4323 0.5089 0.2707 0.110 Uiso 0.391(6) 1 calc R U P A 1
H13C H 0.3991 0.5924 0.2647 0.110 Uiso 0.391(6) 1 calc R U P A 1
C14 C 0.4500(9) 0.4945(11) 0.3652(6) 0.0732(16) Uani 0.391(6) 1 d . . P A 1
H14A H 0.3966 0.4684 0.3566 0.088 Uiso 0.391(6) 1 calc R U P A 1
H14B H 0.4621 0.5090 0.4001 0.088 Uiso 0.391(6) 1 calc R U P A 1
C12A C 0.4232(6) 0.5755(7) 0.3806(4) 0.0732(16) Uani 0.609(6) 1 d . . P A 2
H12C H 0.4539 0.5403 0.4056 0.088 Uiso 0.609(6) 1 calc R U P A 2
H12D H 0.3640 0.5652 0.3758 0.088 Uiso 0.609(6) 1 calc R U P A 2
C13A C 0.3865(6) 0.5977(8) 0.2928(4) 0.0732(16) Uani 0.609(6) 1 d . . P A 2
H13D H 0.3330 0.5732 0.2871 0.110 Uiso 0.609(6) 1 calc R U P A 2
H13E H 0.4068 0.5936 0.2634 0.110 Uiso 0.609(6) 1 calc R U P A 2
H13F H 0.3807 0.6502 0.3004 0.110 Uiso 0.609(6) 1 calc R U P A 2
C14A C 0.4482(6) 0.4825(7) 0.3236(4) 0.0732(16) Uani 0.609(6) 1 d . . P A 2
H14C H 0.4526 0.4769 0.2895 0.088 Uiso 0.609(6) 1 calc R U P A 2
H14D H 0.3960 0.4592 0.3256 0.088 Uiso 0.609(6) 1 calc R U P A 2
C15 C 0.5184(4) 0.4413(4) 0.3573(3) 0.0723(18) Uani 1 1 d . . . . .
H15A H 0.5282 0.4009 0.3820 0.087 Uiso 0.391(6) 1 calc R U P A 1
H15B H 0.5022 0.4189 0.3242 0.087 Uiso 0.391(6) 1 calc R U P A 1
H15C H 0.5070 0.4333 0.3897 0.087 Uiso 0.609(6) 1 calc R U P A 2
H15D H 0.5258 0.3923 0.3432 0.087 Uiso 0.609(6) 1 calc R U P A 2
C16 C 0.6629(3) 0.4713(3) 0.39476(19) 0.0489(12) Uani 1 1 d . . . . .
C17 C 0.6803(3) 0.4015(3) 0.4259(2) 0.0471(12) Uani 1 1 d . . . . .
C18 C 0.7055(4) 0.3356(3) 0.4064(2) 0.0623(15) Uani 1 1 d . . . . .
C19 C 0.7230(4) 0.2730(3) 0.4371(3) 0.0693(18) Uani 1 1 d . . . . .
H19 H 0.7400 0.2286 0.4244 0.083 Uiso 1 1 calc R U . . .
C20 C 0.7164(3) 0.2736(3) 0.4850(3) 0.0618(16) Uani 1 1 d . . . . .
C21 C 0.6918(3) 0.3391(3) 0.5032(2) 0.0512(13) Uani 1 1 d . . . . .
H21 H 0.6879 0.3405 0.5362 0.061 Uiso 1 1 calc R U . . .
C22 C 0.6728(3) 0.4028(3) 0.47445(19) 0.0445(11) Uani 1 1 d . . . . .
C23 C 0.7142(5) 0.3345(5) 0.3540(3) 0.101(3) Uani 1 1 d . . . . .
H23A H 0.6631 0.3517 0.3316 0.151 Uiso 1 1 calc R U . . .
H23B H 0.7259 0.2838 0.3452 0.151 Uiso 1 1 calc R U . . .
H23C H 0.7593 0.3673 0.3515 0.151 Uiso 1 1 calc R U . . .
C24 C 0.7348(5) 0.2035(4) 0.5165(3) 0.091(2) Uani 1 1 d . . . . .
H24A H 0.6839 0.1758 0.5138 0.136 Uiso 1 1 calc R U . . .
H24B H 0.7584 0.2174 0.5508 0.136 Uiso 1 1 calc R U . . .
H24C H 0.7738 0.1725 0.5050 0.136 Uiso 1 1 calc R U . . .
C25 C 0.6447(3) 0.4730(3) 0.4954(2) 0.0495(12) Uani 1 1 d . . . . .
H25A H 0.6770 0.5154 0.4891 0.074 Uiso 1 1 calc R U . . .
H25B H 0.6524 0.4672 0.5308 0.074 Uiso 1 1 calc R U . . .
H25C H 0.5865 0.4817 0.4797 0.074 Uiso 1 1 calc R U . . .
C26 C 0.7008(5) 0.5157(5) 0.2693(3) 0.101(3) Uani 1 1 d . . . . .
H26A H 0.7488 0.5432 0.2881 0.151 Uiso 1 1 calc R U . . .
H26B H 0.7182 0.4793 0.2482 0.151 Uiso 1 1 calc R U . . .
H26C H 0.6749 0.4899 0.2920 0.151 Uiso 1 1 calc R U . . .
C27 C 0.5424(9) 0.5154(11) 0.1972(5) 0.101(5) Uani 0.73(2) 1 d . . P B 1
H27A H 0.5209 0.4883 0.2213 0.152 Uiso 0.73(2) 1 calc R U P B 1
H27B H 0.5658 0.4802 0.1780 0.152 Uiso 0.73(2) 1 calc R U P B 1
H27C H 0.4978 0.5431 0.1752 0.152 Uiso 0.73(2) 1 calc R U P B 1
C27A C 0.512(2) 0.564(3) 0.1858(14) 0.101(5) Uani 0.27(2) 1 d . . P B 2
H27D H 0.4729 0.5563 0.2057 0.152 Uiso 0.27(2) 1 calc R U P B 2
H27E H 0.5134 0.5193 0.1660 0.152 Uiso 0.27(2) 1 calc R U P B 2
H27F H 0.4950 0.6065 0.1641 0.152 Uiso 0.27(2) 1 calc R U P B 2
C28 C 0.6761(6) 0.6236(5) 0.1834(3) 0.112(3) Uani 1 1 d . . . . .
H28A H 0.6370 0.6555 0.1606 0.168 Uiso 1 1 calc R U . . .
H28B H 0.6939 0.5834 0.1651 0.168 Uiso 1 1 calc R U . . .
H28C H 0.7237 0.6530 0.2004 0.168 Uiso 1 1 calc R U . . .
C29 C 0.5238(7) 0.7819(6) 0.2992(4) 0.136(4) Uani 1 1 d . . . . .
H29A H 0.4906 0.7495 0.3143 0.205 Uiso 1 1 calc R U . . .
H29B H 0.4928 0.8270 0.2870 0.205 Uiso 1 1 calc R U . . .
H29C H 0.5744 0.7953 0.3236 0.205 Uiso 1 1 calc R U . . .
C30 C 0.4521(10) 0.7053(14) 0.1923(6) 0.099(5) Uani 0.66(3) 1 d . . P C 1
H30A H 0.4690 0.6739 0.1683 0.149 Uiso 0.66(3) 1 calc R U P C 1
H30B H 0.4268 0.7508 0.1762 0.149 Uiso 0.66(3) 1 calc R U P C 1
H30C H 0.4125 0.6784 0.2059 0.149 Uiso 0.66(3) 1 calc R U P C 1
C30A C 0.450(2) 0.750(2) 0.2054(12) 0.099(5) Uani 0.34(3) 1 d . . P C 2
H30D H 0.4498 0.7351 0.1720 0.149 Uiso 0.34(3) 1 calc R U P C 2
H30E H 0.4385 0.8037 0.2057 0.149 Uiso 0.34(3) 1 calc R U P C 2
H30F H 0.4081 0.7227 0.2164 0.149 Uiso 0.34(3) 1 calc R U P C 2
C31 C 0.6119(6) 0.7993(6) 0.2194(4) 0.128(4) Uani 1 1 d . . . . .
H31A H 0.6611 0.8138 0.2447 0.192 Uiso 1 1 calc R U . . .
H31B H 0.5786 0.8434 0.2077 0.192 Uiso 1 1 calc R U . . .
H31C H 0.6280 0.7758 0.1920 0.192 Uiso 1 1 calc R U . . .
C32 C 0.8165(3) 0.6328(3) 0.54222(18) 0.0411(11) Uani 1 1 d . . . . .
C33 C 0.8263(3) 0.5644(3) 0.57451(18) 0.0425(11) Uani 1 1 d . . . . .
C34 C 0.8053(3) 0.5683(3) 0.61942(19) 0.0531(13) Uani 1 1 d . . . . .
C35 C 0.8130(4) 0.5031(4) 0.6480(2) 0.0679(18) Uani 1 1 d . . . . .
H35 H 0.8007 0.5053 0.6790 0.081 Uiso 1 1 calc R U . . .
C36 C 0.8380(4) 0.4357(4) 0.6323(3) 0.0823(16) Uani 1 1 d . . . . .
C37 C 0.8563(3) 0.4335(3) 0.5873(2) 0.0598(15) Uani 1 1 d . . . . .
H37 H 0.8725 0.3877 0.5759 0.072 Uiso 1 1 calc R U . . .
C38 C 0.8515(3) 0.4969(3) 0.55797(19) 0.0461(12) Uani 1 1 d . . . . .
C39 C 0.7728(5) 0.6400(4) 0.6365(2) 0.0772(19) Uani 1 1 d . . . . .
H39A H 0.8127 0.6800 0.6376 0.116 Uiso 1 1 calc R U . . .
H39B H 0.7643 0.6327 0.6692 0.116 Uiso 1 1 calc R U . . .
H39C H 0.7207 0.6534 0.6134 0.116 Uiso 1 1 calc R U . . .
C40 C 0.8455(4) 0.3663(4) 0.6640(3) 0.0823(16) Uani 1 1 d . . . . .
H40A H 0.8301 0.3782 0.6943 0.123 Uiso 1 1 calc R U . . .
H40B H 0.9022 0.3485 0.6719 0.123 Uiso 1 1 calc R U . . .
H40C H 0.8090 0.3277 0.6460 0.123 Uiso 1 1 calc R U . . .
C41 C 0.8715(3) 0.4910(3) 0.5085(2) 0.0602(15) Uani 1 1 d . . . . .
H41A H 0.8257 0.5108 0.4828 0.090 Uiso 1 1 calc R U . . .
H41B H 0.8805 0.4389 0.5015 0.090 Uiso 1 1 calc R U . . .
H41C H 0.9212 0.5197 0.5092 0.090 Uiso 1 1 calc R U . . .
C42 C 0.9616(3) 0.6704(4) 0.5671(2) 0.0671(18) Uani 1 1 d . . . . .
H42A H 0.9847 0.6263 0.5545 0.081 Uiso 0.492(13) 1 calc R U P D 1
H42B H 0.9665 0.6631 0.6025 0.081 Uiso 0.492(13) 1 calc R U P D 1
H42C H 0.9723 0.6184 0.5783 0.081 Uiso 0.508(13) 1 calc R U P D 2
H42D H 0.9758 0.7035 0.5960 0.081 Uiso 0.508(13) 1 calc R U P D 2
C43 C 1.0072(7) 0.7389(8) 0.5593(4) 0.055(4) Uani 0.492(13) 1 d . . P D 1
H43A H 0.9939 0.7798 0.5794 0.066 Uiso 0.492(13) 1 calc R U P D 1
H43B H 1.0669 0.7293 0.5706 0.066 Uiso 0.492(13) 1 calc R U P D 1
C44 C 1.0238(9) 0.8395(8) 0.5068(7) 0.071(4) Uani 0.492(13) 1 d . . P D 1
H44A H 0.9951 0.8745 0.5233 0.107 Uiso 0.492(13) 1 calc R U P D 1
H44B H 1.0183 0.8558 0.4730 0.107 Uiso 0.492(13) 1 calc R U P D 1
H44C H 1.0820 0.8379 0.5244 0.107 Uiso 0.492(13) 1 calc R U P D 1
C45 C 1.0215(7) 0.7132(9) 0.4761(4) 0.051(3) Uani 0.492(13) 1 d . . P D 1
H45A H 1.0152 0.6612 0.4858 0.062 Uiso 0.492(13) 1 calc R U P D 1
H45B H 1.0809 0.7235 0.4825 0.062 Uiso 0.492(13) 1 calc R U P D 1
C43A C 1.0111(6) 0.6901(7) 0.5314(6) 0.065(4) Uani 0.508(13) 1 d . . P D 2
H43C H 1.0698 0.6923 0.5492 0.078 Uiso 0.508(13) 1 calc R U P D 2
H43D H 1.0044 0.6506 0.5063 0.078 Uiso 0.508(13) 1 calc R U P D 2
C44A C 1.0116(9) 0.8241(8) 0.5378(6) 0.074(4) Uani 0.508(13) 1 d . . P D 2
H44D H 0.9844 0.8226 0.5646 0.111 Uiso 0.508(13) 1 calc R U P D 2
H44E H 0.9966 0.8700 0.5190 0.111 Uiso 0.508(13) 1 calc R U P D 2
H44F H 1.0711 0.8225 0.5514 0.111 Uiso 0.508(13) 1 calc R U P D 2
C45A C 1.0176(7) 0.7696(12) 0.4624(6) 0.078(5) Uani 0.508(13) 1 d . . P D 2
H45C H 1.0088 0.8216 0.4508 0.093 Uiso 0.508(13) 1 calc R U P D 2
H45D H 1.0775 0.7610 0.4723 0.093 Uiso 0.508(13) 1 calc R U P D 2
C46 C 0.9826(3) 0.7212(5) 0.4213(2) 0.074(2) Uani 1 1 d . . . . .
H46A H 0.9979 0.7695 0.4094 0.089 Uiso 0.492(13) 1 calc R U P D 1
H46B H 1.0018 0.6810 0.4030 0.089 Uiso 0.492(13) 1 calc R U P D 1
H46C H 1.0067 0.6710 0.4278 0.089 Uiso 0.508(13) 1 calc R U P D 2
H46D H 0.9955 0.7407 0.3913 0.089 Uiso 0.508(13) 1 calc R U P D 2
C47 C 0.8454(3) 0.6796(3) 0.37755(17) 0.0415(11) Uani 1 1 d . . . . .
C48 C 0.8772(4) 0.6402(4) 0.3385(2) 0.0703(7) Uani 1 1 d . . . . .
C49 C 0.8758(4) 0.6776(4) 0.2941(2) 0.0703(7) Uani 1 1 d . . . . .
C50 C 0.9055(4) 0.6414(4) 0.2586(2) 0.0703(7) Uani 1 1 d . . . . .
H50 H 0.9036 0.6659 0.2285 0.084 Uiso 1 1 calc R U . . .
C51 C 0.9376(4) 0.5707(4) 0.2662(2) 0.0703(7) Uani 1 1 d . . . . .
C52 C 0.9395(4) 0.5344(4) 0.3100(2) 0.0703(7) Uani 1 1 d . . . . .
H52 H 0.9619 0.4858 0.3152 0.084 Uiso 1 1 calc R U . . .
C53 C 0.9094(4) 0.5679(4) 0.3465(2) 0.0703(7) Uani 1 1 d . . . . .
C54 C 0.8426(5) 0.7563(4) 0.2859(3) 0.089(2) Uani 1 1 d . . . . .
H54A H 0.7851 0.7569 0.2872 0.134 Uiso 1 1 calc R U . . .
H54B H 0.8464 0.7739 0.2536 0.134 Uiso 1 1 calc R U . . .
H54C H 0.8748 0.7889 0.3114 0.134 Uiso 1 1 calc R U . . .
C55 C 0.9716(4) 0.5309(4) 0.2266(2) 0.0703(7) Uani 1 1 d . . . . .
H55A H 0.9262 0.5081 0.2021 0.105 Uiso 1 1 calc R U . . .
H55B H 1.0107 0.4925 0.2422 0.105 Uiso 1 1 calc R U . . .
H55C H 0.9992 0.5672 0.2104 0.105 Uiso 1 1 calc R U . . .
C56 C 0.9127(4) 0.5272(3) 0.3938(2) 0.0646(16) Uani 1 1 d . . . . .
H56A H 0.9525 0.5514 0.4209 0.097 Uiso 1 1 calc R U . . .
H56B H 0.9294 0.4756 0.3909 0.097 Uiso 1 1 calc R U . . .
H56C H 0.8584 0.5280 0.4004 0.097 Uiso 1 1 calc R U . . .
C57 C 0.692(2) 0.9757(18) 0.5377(8) 0.0703(17) Uani 0.427(17) 1 d . . P E 1
H57A H 0.6426 0.9625 0.5121 0.105 Uiso 0.427(17) 1 calc R U P E 1
H57B H 0.7063 1.0275 0.5335 0.105 Uiso 0.427(17) 1 calc R U P E 1
H57C H 0.6812 0.9694 0.5700 0.105 Uiso 0.427(17) 1 calc R U P E 1
C58 C 0.8696(12) 0.9861(11) 0.5563(8) 0.0703(17) Uani 0.427(17) 1 d . . P E 1
H58A H 0.9219 0.9600 0.5608 0.105 Uiso 0.427(17) 1 calc R U P E 1
H58B H 0.8660 1.0078 0.5875 0.105 Uiso 0.427(17) 1 calc R U P E 1
H58C H 0.8659 1.0256 0.5319 0.105 Uiso 0.427(17) 1 calc R U P E 1
C59 C 0.7879(14) 0.8392(11) 0.5754(8) 0.0703(17) Uani 0.427(17) 1 d . . P E 1
H59A H 0.7367 0.8109 0.5684 0.105 Uiso 0.427(17) 1 calc R U P E 1
H59B H 0.7999 0.8587 0.6089 0.105 Uiso 0.427(17) 1 calc R U P E 1
H59C H 0.8328 0.8068 0.5720 0.105 Uiso 0.427(17) 1 calc R U P E 1
C57A C 0.6825(15) 0.9778(13) 0.5255(6) 0.0703(17) Uani 0.573(17) 1 d . . P E 2
H57D H 0.6875 1.0209 0.5053 0.105 Uiso 0.573(17) 1 calc R U P E 2
H57E H 0.6787 0.9948 0.5579 0.105 Uiso 0.573(17) 1 calc R U P E 2
H57F H 0.6330 0.9498 0.5097 0.105 Uiso 0.573(17) 1 calc R U P E 2
C58A C 0.8679(9) 0.9602(8) 0.5749(6) 0.0703(17) Uani 0.573(17) 1 d . . P E 2
H58D H 0.8585 0.9650 0.6076 0.105 Uiso 0.573(17) 1 calc R U P E 2
H58E H 0.8759 1.0095 0.5622 0.105 Uiso 0.573(17) 1 calc R U P E 2
H58F H 0.9170 0.9299 0.5769 0.105 Uiso 0.573(17) 1 calc R U P E 2
C59A C 0.7503(10) 0.8283(8) 0.5686(6) 0.0703(17) Uani 0.573(17) 1 d . . P E 2
H59D H 0.7049 0.8008 0.5472 0.105 Uiso 0.573(17) 1 calc R U P E 2
H59E H 0.7341 0.8454 0.5978 0.105 Uiso 0.573(17) 1 calc R U P E 2
H59F H 0.7983 0.7958 0.5786 0.105 Uiso 0.573(17) 1 calc R U P E 2
C60 C 0.8826(11) 1.0024(10) 0.4466(7) 0.093(2) Uani 0.498(11) 1 d . . P F 1
H60A H 0.8731 1.0389 0.4703 0.139 Uiso 0.498(11) 1 calc R U P F 1
H60B H 0.8901 1.0282 0.4175 0.139 Uiso 0.498(11) 1 calc R U P F 1
H60C H 0.9318 0.9735 0.4615 0.139 Uiso 0.498(11) 1 calc R U P F 1
C61 C 0.6999(12) 1.0048(10) 0.4092(8) 0.093(2) Uani 0.498(11) 1 d . . P F 1
H61A H 0.6486 0.9765 0.4024 0.139 Uiso 0.498(11) 1 calc R U P F 1
H61B H 0.7034 1.0319 0.3797 0.139 Uiso 0.498(11) 1 calc R U P F 1
H61C H 0.7013 1.0400 0.4359 0.139 Uiso 0.498(11) 1 calc R U P F 1
C62 C 0.7424(13) 0.8827(9) 0.3675(7) 0.093(2) Uani 0.498(11) 1 d . . P F 1
H62A H 0.7662 0.8328 0.3699 0.139 Uiso 0.498(11) 1 calc R U P F 1
H62B H 0.7539 0.9088 0.3396 0.139 Uiso 0.498(11) 1 calc R U P F 1
H62C H 0.6830 0.8790 0.3630 0.139 Uiso 0.498(11) 1 calc R U P F 1
C60A C 0.9003(10) 0.9642(10) 0.4256(7) 0.093(2) Uani 0.502(11) 1 d . . P F 2
H60D H 0.9338 0.9747 0.4587 0.139 Uiso 0.502(11) 1 calc R U P F 2
H60E H 0.8982 1.0083 0.4050 0.139 Uiso 0.502(11) 1 calc R U P F 2
H60F H 0.9246 0.9228 0.4116 0.139 Uiso 0.502(11) 1 calc R U P F 2
C61A C 0.7321(12) 1.0281(10) 0.4208(8) 0.093(2) Uani 0.502(11) 1 d . . P F 2
H61D H 0.6781 1.0196 0.4266 0.139 Uiso 0.502(11) 1 calc R U P F 2
H61E H 0.7255 1.0470 0.3874 0.139 Uiso 0.502(11) 1 calc R U P F 2
H61F H 0.7623 1.0645 0.4444 0.139 Uiso 0.502(11) 1 calc R U P F 2
C62A C 0.7967(13) 0.8806(9) 0.3772(7) 0.093(2) Uani 0.502(11) 1 d . . P F 2
H62D H 0.8436 0.8468 0.3871 0.139 Uiso 0.502(11) 1 calc R U P F 2
H62E H 0.8034 0.9120 0.3501 0.139 Uiso 0.502(11) 1 calc R U P F 2
H62F H 0.7461 0.8516 0.3664 0.139 Uiso 0.502(11) 1 calc R U P F 2
C63 C 0.7335(16) 0.6930(17) 0.7743(13) 0.158(6) Uani 0.25 1 d DG . P G 1
H63 H 0.7880 0.6982 0.7713 0.190 Uiso 0.25 1 calc R U P G 1
C64 C 0.719(2) 0.6564(14) 0.8152(11) 0.158(6) Uani 0.25 1 d G . P G 1
H64 H 0.7633 0.6369 0.8398 0.190 Uiso 0.25 1 calc R U P G 1
C65 C 0.638(3) 0.6487(13) 0.8197(11) 0.158(6) Uani 0.25 1 d G . P G 1
H65 H 0.6282 0.6240 0.8473 0.190 Uiso 0.25 1 calc R U P G 1
C66 C 0.5724(18) 0.6776(15) 0.7833(14) 0.158(6) Uani 0.25 1 d G . P G 1
H66 H 0.5179 0.6724 0.7864 0.190 Uiso 0.25 1 calc R U P G 1
C67 C 0.5871(17) 0.7142(17) 0.7424(12) 0.158(6) Uani 0.25 1 d DG . P G 1
H67 H 0.5426 0.7337 0.7178 0.190 Uiso 0.25 1 calc R U P G 1
C68 C 0.668(2) 0.7219(18) 0.7380(11) 0.158(6) Uani 0.25 1 d G . P G 1
C69 C 0.685(3) 0.7958(18) 0.6967(14) 0.158(6) Uani 0.25 1 d D . P G 1
H69A H 0.6814 0.7749 0.6642 0.238 Uiso 0.25 1 calc R U P G 1
H69B H 0.7394 0.8174 0.7099 0.238 Uiso 0.25 1 calc R U P G 1
H69C H 0.6431 0.8343 0.6941 0.238 Uiso 0.25 1 calc R U P G 1
C63A C 0.7427(19) 0.6993(18) 0.7669(13) 0.158(6) Uani 0.25 1 d DG . P H 2
H63A H 0.7756 0.7258 0.7499 0.190 Uiso 0.25 1 calc R U P H 2
C64A C 0.7795(16) 0.6501(17) 0.8047(12) 0.158(6) Uani 0.25 1 d G . P H 2
H64A H 0.8372 0.6431 0.8133 0.190 Uiso 0.25 1 calc R U P H 2
C65A C 0.731(2) 0.6110(14) 0.8299(10) 0.158(6) Uani 0.25 1 d G . P H 2
H65A H 0.7557 0.5777 0.8555 0.190 Uiso 0.25 1 calc R U P H 2
C66A C 0.645(2) 0.6212(14) 0.8173(11) 0.158(6) Uani 0.25 1 d G . P H 2
H66A H 0.6126 0.5948 0.8343 0.190 Uiso 0.25 1 calc R U P H 2
C67A C 0.6088(16) 0.6705(17) 0.7794(12) 0.158(6) Uani 0.25 1 d DG . P H 2
H67A H 0.5510 0.6774 0.7709 0.190 Uiso 0.25 1 calc R U P H 2
C68A C 0.657(2) 0.7096(17) 0.7543(11) 0.158(6) Uani 0.25 1 d G . P H 2
C69A C 0.608(3) 0.7599(19) 0.7019(13) 0.158(6) Uani 0.25 1 d D . P H 2
H69D H 0.6084 0.7309 0.6725 0.238 Uiso 0.25 1 calc R U P H 2
H69E H 0.6375 0.8068 0.7011 0.238 Uiso 0.25 1 calc R U P H 2
H69F H 0.5517 0.7704 0.7026 0.238 Uiso 0.25 1 calc R U P H 2

loop_
_atom_site_aniso_label
_atom_site_aniso_U_11
_atom_site_aniso_U_22
_atom_site_aniso_U_33
_atom_site_aniso_U_23
_atom_site_aniso_U_13
_atom_site_aniso_U_12
La1 0.03440(15) 0.05672(18) 0.02988(14) 0.00327(13) 0.00596(10) -0.00805(13)
La2 0.03049(14) 0.03137(14) 0.03912(15) 0.00191(11) 0.00799(10) -0.00143(11)
Si1 0.0880(13) 0.138(2) 0.0373(9) -0.0149(11) 0.0179(9) -0.0465(14)
Si2 0.0585(11) 0.162(2) 0.0628(12) 0.0578(14) 0.0123(9) 0.0164(13)
Si3 0.0582(9) 0.0368(8) 0.0850(12) 0.0113(8) 0.0187(8) -0.0022(7)
Si4 0.0625(10) 0.0439(8) 0.0709(11) -0.0109(8) 0.0042(8) 0.0089(8)
O1 0.0301(16) 0.0423(18) 0.0496(19) 0.0061(15) 0.0105(14) -0.0013(14)
O2 0.0390(18) 0.051(2) 0.055(2) 0.0042(17) 0.0118(15) -0.0068(16)
O3 0.0335(17) 0.053(2) 0.054(2) 0.0146(17) 0.0064(15) -0.0023(16)
O4 0.0342(17) 0.052(2) 0.0421(18) 0.0052(15) 0.0128(14) -0.0022(15)
N1 0.037(2) 0.079(3) 0.058(3) -0.014(3) 0.019(2) -0.015(2)
N2 0.044(2) 0.087(4) 0.044(3) 0.002(2) 0.0055(19) -0.014(2)
N3 0.048(3) 0.063(3) 0.060(3) 0.001(2) 0.010(2) -0.019(2)
N4 0.054(3) 0.109(4) 0.034(2) 0.010(3) 0.005(2) -0.012(3)
N5 0.040(2) 0.050(3) 0.070(3) 0.017(2) 0.001(2) -0.007(2)
N6 0.042(2) 0.046(2) 0.053(3) 0.000(2) 0.0100(19) -0.0028(19)
N7 0.029(2) 0.090(3) 0.047(3) -0.010(2) 0.0112(18) 0.004(2)
N8 0.044(2) 0.035(2) 0.068(3) 0.004(2) 0.010(2) -0.0012(19)
C1 0.033(2) 0.045(3) 0.051(3) 0.007(2) 0.011(2) 0.002(2)
C2 0.031(2) 0.045(3) 0.066(3) -0.006(3) 0.014(2) 0.001(2)
C3 0.045(3) 0.050(3) 0.092(5) -0.002(3) 0.016(3) 0.005(3)
C4 0.054(4) 0.051(4) 0.131(7) -0.016(4) 0.026(4) 0.013(3)
C5 0.055(4) 0.076(5) 0.106(6) -0.032(4) 0.035(4) 0.004(3)
C6 0.052(3) 0.072(4) 0.073(4) -0.018(3) 0.034(3) -0.002(3)
C7 0.038(3) 0.050(3) 0.063(3) -0.006(3) 0.023(2) -0.002(2)
C8 0.095(5) 0.062(4) 0.110(6) 0.023(4) 0.019(5) 0.021(4)
C9 0.124(7) 0.119(7) 0.160(9) -0.065(7) 0.081(7) 0.007(6)
C10 0.053(3) 0.052(3) 0.065(4) 0.003(3) 0.032(3) -0.005(3)
C11 0.039(3) 0.108(5) 0.096(5) -0.027(4) 0.029(3) -0.022(3)
C12 0.049(3) 0.105(5) 0.063(3) -0.010(3) 0.009(2) -0.025(3)
C13 0.049(3) 0.105(5) 0.063(3) -0.010(3) 0.009(2) -0.025(3)
C14 0.049(3) 0.105(5) 0.063(3) -0.010(3) 0.009(2) -0.025(3)
C12A 0.049(3) 0.105(5) 0.063(3) -0.010(3) 0.009(2) -0.025(3)
C13A 0.049(3) 0.105(5) 0.063(3) -0.010(3) 0.009(2) -0.025(3)
C14A 0.049(3) 0.105(5) 0.063(3) -0.010(3) 0.009(2) -0.025(3)
C15 0.059(4) 0.068(4) 0.086(5) -0.004(4) 0.011(3) -0.028(3)
C16 0.049(3) 0.057(3) 0.045(3) -0.003(2) 0.021(2) -0.003(3)
C17 0.046(3) 0.044(3) 0.053(3) -0.006(2) 0.016(2) -0.004(2)
C18 0.070(4) 0.054(3) 0.069(4) -0.013(3) 0.029(3) -0.002(3)
C19 0.073(4) 0.042(3) 0.099(5) -0.013(3) 0.032(4) 0.006(3)
C20 0.051(3) 0.039(3) 0.098(5) 0.001(3) 0.024(3) -0.007(3)
C21 0.046(3) 0.047(3) 0.065(4) 0.008(3) 0.023(3) -0.005(2)
C22 0.042(3) 0.042(3) 0.054(3) -0.006(2) 0.020(2) -0.008(2)
C23 0.133(7) 0.096(6) 0.086(5) -0.029(5) 0.051(5) 0.017(5)
C24 0.081(5) 0.057(4) 0.135(7) 0.031(4) 0.029(5) 0.005(4)
C25 0.052(3) 0.042(3) 0.058(3) -0.003(2) 0.022(2) -0.004(2)
C26 0.131(7) 0.104(6) 0.072(5) -0.017(5) 0.033(5) -0.013(5)
C27 0.099(10) 0.125(13) 0.066(7) -0.020(8) -0.002(6) -0.035(9)
C27A 0.099(10) 0.125(13) 0.066(7) -0.020(8) -0.002(6) -0.035(9)
C28 0.143(8) 0.143(8) 0.068(5) -0.008(5) 0.059(5) -0.035(6)
C29 0.159(9) 0.138(8) 0.128(8) 0.070(7) 0.067(7) 0.064(8)
C30 0.088(6) 0.120(15) 0.072(9) 0.020(9) -0.013(6) 0.015(11)
C30A 0.088(6) 0.120(15) 0.072(9) 0.020(9) -0.013(6) 0.015(11)
C31 0.106(7) 0.145(9) 0.145(9) 0.078(7) 0.055(6) 0.028(6)
C32 0.041(3) 0.040(3) 0.042(3) 0.002(2) 0.011(2) 0.001(2)
C33 0.035(2) 0.048(3) 0.042(3) 0.007(2) 0.003(2) -0.008(2)
C34 0.053(3) 0.063(3) 0.043(3) 0.001(3) 0.011(2) -0.012(3)
C35 0.060(4) 0.095(5) 0.046(3) 0.025(3) 0.008(3) -0.020(4)
C36 0.059(3) 0.083(3) 0.100(4) 0.054(3) 0.011(3) 0.000(2)
C37 0.040(3) 0.052(3) 0.083(4) 0.023(3) 0.008(3) 0.004(3)
C38 0.033(2) 0.048(3) 0.054(3) 0.008(2) 0.006(2) 0.002(2)
C39 0.099(5) 0.079(5) 0.063(4) -0.017(3) 0.038(4) -0.016(4)
C40 0.059(3) 0.083(3) 0.100(4) 0.054(3) 0.011(3) 0.000(2)
C41 0.053(3) 0.063(4) 0.066(4) 0.001(3) 0.017(3) 0.009(3)
C42 0.044(3) 0.068(4) 0.075(4) 0.029(3) -0.011(3) -0.008(3)
C43 0.043(6) 0.074(9) 0.046(7) -0.005(6) 0.005(5) -0.016(6)
C44 0.078(10) 0.055(8) 0.095(12) -0.001(8) 0.049(9) -0.004(7)
C45 0.032(5) 0.062(8) 0.056(7) -0.008(6) 0.004(5) 0.010(6)
C43A 0.024(5) 0.062(8) 0.103(11) 0.000(8) 0.007(6) -0.001(5)
C44A 0.059(8) 0.071(9) 0.084(11) -0.009(8) 0.004(7) -0.009(7)
C45A 0.034(6) 0.123(15) 0.075(9) -0.019(10) 0.010(6) -0.012(8)
C46 0.030(3) 0.130(6) 0.063(4) -0.016(4) 0.012(3) 0.001(3)
C47 0.037(2) 0.055(3) 0.034(2) 0.010(2) 0.011(2) 0.006(2)
C48 0.0658(15) 0.0910(18) 0.0589(14) -0.0073(13) 0.0252(12) 0.0035(13)
C49 0.0658(15) 0.0910(18) 0.0589(14) -0.0073(13) 0.0252(12) 0.0035(13)
C50 0.0658(15) 0.0910(18) 0.0589(14) -0.0073(13) 0.0252(12) 0.0035(13)
C51 0.0658(15) 0.0910(18) 0.0589(14) -0.0073(13) 0.0252(12) 0.0035(13)
C52 0.0658(15) 0.0910(18) 0.0589(14) -0.0073(13) 0.0252(12) 0.0035(13)
C53 0.0658(15) 0.0910(18) 0.0589(14) -0.0073(13) 0.0252(12) 0.0035(13)
C54 0.116(6) 0.097(6) 0.063(4) 0.030(4) 0.039(4) 0.026(5)
C55 0.0658(15) 0.0910(18) 0.0589(14) -0.0073(13) 0.0252(12) 0.0035(13)
C56 0.057(3) 0.062(4) 0.077(4) 0.009(3) 0.022(3) 0.013(3)
C57 0.078(4) 0.059(3) 0.069(5) -0.006(3) 0.009(4) 0.005(3)
C58 0.078(4) 0.059(3) 0.069(5) -0.006(3) 0.009(4) 0.005(3)
C59 0.078(4) 0.059(3) 0.069(5) -0.006(3) 0.009(4) 0.005(3)
C57A 0.078(4) 0.059(3) 0.069(5) -0.006(3) 0.009(4) 0.005(3)
C58A 0.078(4) 0.059(3) 0.069(5) -0.006(3) 0.009(4) 0.005(3)
C59A 0.078(4) 0.059(3) 0.069(5) -0.006(3) 0.009(4) 0.005(3)
C60 0.105(6) 0.073(5) 0.106(6) 0.032(4) 0.037(5) 0.005(4)
C61 0.105(6) 0.073(5) 0.106(6) 0.032(4) 0.037(5) 0.005(4)
C62 0.105(6) 0.073(5) 0.106(6) 0.032(4) 0.037(5) 0.005(4)
C60A 0.105(6) 0.073(5) 0.106(6) 0.032(4) 0.037(5) 0.005(4)
C61A 0.105(6) 0.073(5) 0.106(6) 0.032(4) 0.037(5) 0.005(4)
C62A 0.105(6) 0.073(5) 0.106(6) 0.032(4) 0.037(5) 0.005(4)
C63 0.192(15) 0.106(10) 0.191(15) -0.099(10) 0.074(12) -0.007(10)
C64 0.192(15) 0.106(10) 0.191(15) -0.099(10) 0.074(12) -0.007(10)
C65 0.192(15) 0.106(10) 0.191(15) -0.099(10) 0.074(12) -0.007(10)
C66 0.192(15) 0.106(10) 0.191(15) -0.099(10) 0.074(12) -0.007(10)
C67 0.192(15) 0.106(10) 0.191(15) -0.099(10) 0.074(12) -0.007(10)
C68 0.192(15) 0.106(10) 0.191(15) -0.099(10) 0.074(12) -0.007(10)
C69 0.192(15) 0.106(10) 0.191(15) -0.099(10) 0.074(12) -0.007(10)
C63A 0.192(15) 0.106(10) 0.191(15) -0.099(10) 0.074(12) -0.007(10)
C64A 0.192(15) 0.106(10) 0.191(15) -0.099(10) 0.074(12) -0.007(10)
C65A 0.192(15) 0.106(10) 0.191(15) -0.099(10) 0.074(12) -0.007(10)
C66A 0.192(15) 0.106(10) 0.191(15) -0.099(10) 0.074(12) -0.007(10)
C67A 0.192(15) 0.106(10) 0.191(15) -0.099(10) 0.074(12) -0.007(10)
C68A 0.192(15) 0.106(10) 0.191(15) -0.099(10) 0.074(12) -0.007(10)
C69A 0.192(15) 0.106(10) 0.191(15) -0.099(10) 0.074(12) -0.007(10)

loop_
_atom_type_symbol
_atom_type_description
_atom_type_scat_dispersion_real
_atom_type_scat_dispersion_imag
_atom_type_scat_source
C C 0.0033 0.0016 'International Tables Vol C Tables 4.2.6.8 and 6.1.1.4'
H H 0.0000 0.0000 'International Tables Vol C Tables 4.2.6.8 and 6.1.1.4'
La La -0.2871 2.4523 'International Tables Vol C Tables 4.2.6.8 and 6.1.1.4'
N N 0.0061 0.0033 'International Tables Vol C Tables 4.2.6.8 and 6.1.1.4'
O O 0.0106 0.0060 'International Tables Vol C Tables 4.2.6.8 and 6.1.1.4'
Si Si 0.0817 0.0704 'International Tables Vol C Tables 4.2.6.8 and 6.1.1.4'

loop_
_geom_angle_atom_site_label_1
_geom_angle_atom_site_label_2
_geom_angle_atom_site_label_3
_geom_angle
N4 La1 O4 95.88(13)
N4 La1 N3 107.92(18)
O4 La1 N3 126.57(13)
N4 La1 O2 127.23(16)
O4 La1 O2 75.17(11)
N3 La1 O2 52.18(13)
N4 La1 N1 116.68(17)
O4 La1 N1 115.98(13)
N3 La1 N1 95.11(16)
O2 La1 N1 113.68(14)
N4 La1 O1 123.71(16)
O4 La1 O1 67.00(10)
N3 La1 O1 125.68(13)
O2 La1 O1 100.74(10)
N1 La1 O1 48.98(12)
N4 La1 C16 123.79(18)
O4 La1 C16 101.37(13)
N3 La1 C16 26.40(14)
O2 La1 C16 26.21(12)
N1 La1 C16 102.63(15)
O1 La1 C16 112.27(12)
N4 La1 C1 125.20(17)
O4 La1 C1 92.00(12)
N3 La1 C1 109.97(14)
O2 La1 C1 107.23(12)
N1 La1 C1 24.08(13)
O1 La1 C1 25.03(11)
C16 La1 C1 107.29(13)
N4 La1 Si1 26.09(15)
O4 La1 Si1 95.28(8)
N3 La1 Si1 87.87(12)
O2 La1 Si1 101.77(9)
N1 La1 Si1 137.12(11)
O1 La1 Si1 146.43(8)
C16 La1 Si1 98.72(11)
C1 La1 Si1 151.01(10)
N4 La1 Si2 24.53(15)
O4 La1 Si2 95.33(8)
N3 La1 Si2 125.16(12)
O2 La1 Si2 150.56(9)
N1 La1 Si2 95.59(12)
O1 La1 Si2 100.88(8)
C16 La1 Si2 146.55(11)
C1 La1 Si2 100.80(10)
Si1 La1 Si2 50.62(7)
N8 La2 O1 96.65(12)
N8 La2 N5 115.07(16)
O1 La2 N5 124.54(12)
N8 La2 O3 127.90(14)
O1 La2 O3 72.47(10)
N5 La2 O3 52.08(12)
N8 La2 N7 111.46(16)
O1 La2 N7 115.32(12)
N5 La2 N7 94.61(15)
O3 La2 N7 119.31(15)
N8 La2 O4 124.25(13)
O1 La2 O4 66.87(10)
N5 La2 O4 117.80(13)
O3 La2 O4 98.61(11)
N7 La2 O4 48.91(12)
N8 La2 C32 127.81(15)
O1 La2 C32 98.39(12)
N5 La2 C32 26.31(13)
O3 La2 C32 26.01(11)
N7 La2 C32 106.31(15)
O4 La2 C32 107.60(12)
N8 La2 C47 122.38(14)
O1 La2 C47 91.85(12)
N5 La2 C47 105.55(14)
O3 La2 C47 109.03(13)
N7 La2 C47 24.03(13)
O4 La2 C47 25.03(11)
C32 La2 C47 106.74(13)
N8 La2 Si3 25.32(12)
O1 La2 Si3 93.78(8)
N5 La2 Si3 133.50(11)
O3 La2 Si3 150.17(9)
N7 La2 Si3 90.44(13)
O4 La2 Si3 99.96(7)
C32 La2 Si3 152.38(10)
C47 La2 Si3 97.49(10)
N8 La2 Si4 25.24(12)
O1 La2 Si4 98.65(8)
N5 La2 Si4 94.30(12)
O3 La2 Si4 104.27(9)
N7 La2 Si4 130.45(12)
O4 La2 Si4 147.73(7)
C32 La2 Si4 102.87(10)
C47 La2 Si4 146.70(10)
Si3 La2 Si4 50.56(4)
N4 Si1 C26 109.9(3)
N4 Si1 C27 117.2(6)
C26 Si1 C27 100.4(7)
N4 Si1 C28 112.8(4)
C26 Si1 C28 107.0(4)
C27 Si1 C28 108.4(5)
N4 Si1 C27A 97.4(14)
C26 Si1 C27A 130.0(15)
C28 Si1 C27A 99.2(13)
N4 Si1 La1 37.77(16)
C26 Si1 La1 73.6(2)
C27 Si1 La1 115.4(4)
C28 Si1 La1 135.4(3)
C27A Si1 La1 114.4(12)
N4 Si2 C30A 130.7(14)
N4 Si2 C31 116.5(3)
C30A Si2 C31 98.2(13)
N4 Si2 C29 109.0(3)
C30A Si2 C29 92.4(14)
C31 Si2 C29 105.8(5)
N4 Si2 C30 106.0(7)
C31 Si2 C30 106.3(6)
C29 Si2 C30 113.4(8)
N4 Si2 La1 36.28(17)
C30A Si2 La1 136.0(12)
C31 Si2 La1 125.6(3)
C29 Si2 La1 72.8(3)
C30 Si2 La1 124.5(6)
N8 Si3 C62A 109.1(5)
N8 Si3 C61A 117.5(6)
C62A Si3 C61A 122.7(9)
N8 Si3 C60 109.9(5)
N8 Si3 C61 113.1(6)
C60 Si3 C61 103.3(7)
N8 Si3 C60A 114.6(5)
C62A Si3 C60A 82.0(10)
C61A Si3 C60A 105.5(7)
N8 Si3 C62 107.7(5)
C60 Si3 C62 132.6(9)
C61 Si3 C62 87.1(9)
N8 Si3 La2 37.08(15)
C62A Si3 La2 72.0(5)
C61A Si3 La2 145.4(6)
C60 Si3 La2 123.6(5)
C61 Si3 La2 129.4(5)
C60A Si3 La2 107.7(5)
C62 Si3 La2 75.5(5)
N8 Si4 C59 109.7(6)
N8 Si4 C57 121.4(7)
C59 Si4 C57 110.2(11)
N8 Si4 C58A 118.9(5)
N8 Si4 C57A 111.4(5)
C58A Si4 C57A 109.4(8)
N8 Si4 C59A 106.6(5)
C58A Si4 C59A 106.4(5)
C57A Si4 C59A 102.8(9)
N8 Si4 C58 106.3(6)
C59 Si4 C58 109.6(7)
C57 Si4 C58 98.6(12)
N8 Si4 La2 36.70(14)
C59 Si4 La2 73.2(6)
C57 Si4 La2 134.7(9)
C58A Si4 La2 122.6(4)
C57A Si4 La2 127.6(6)
C59A Si4 La2 70.8(4)
C58 Si4 La2 123.5(6)
C1 O1 La2 147.8(3)
C1 O1 La1 91.9(3)
La2 O1 La1 110.26(11)
C16 O2 La1 94.8(3)
C32 O3 La2 95.4(3)
C47 O4 La1 153.5(3)
C47 O4 La2 91.2(3)
La1 O4 La2 109.76(11)
C1 N1 C11 123.0(5)
C1 N1 La1 102.7(3)
C11 N1 La1 134.0(4)
C12A N2 C14A 112.5(8)
C12A N2 C13A 111.5(8)
C14A N2 C13A 108.3(7)
C13 N2 C14 111.2(11)
C13 N2 C12 108.3(11)
C14 N2 C12 107.6(11)
C16 N3 C15 123.2(5)
C16 N3 La1 94.8(3)
C15 N3 La1 137.0(4)
Si2 N4 Si1 124.7(3)
Si2 N4 La1 119.2(3)
Si1 N4 La1 116.1(3)
C32 N5 C42 124.7(4)
C32 N5 La2 95.5(3)
C42 N5 La2 137.3(3)
C44A N6 C45A 109.9(10)
C44A N6 C43A 113.1(9)
C45A N6 C43A 111.0(10)
C45 N6 C43 112.7(8)
C45 N6 C44 109.0(8)
C43 N6 C44 105.2(9)
C47 N7 C46 122.4(5)
C47 N7 La2 102.8(3)
C46 N7 La2 133.8(3)
Si3 N8 Si4 124.3(3)
Si3 N8 La2 117.6(2)
Si4 N8 La2 118.1(2)
N1 C1 O1 115.9(4)
N1 C1 C2 125.0(4)
O1 C1 C2 119.1(4)
N1 C1 La1 53.2(3)
O1 C1 La1 63.1(2)
C2 C1 La1 174.5(3)
C7 C2 C3 119.6(5)
C7 C2 C1 120.6(4)
C3 C2 C1 119.7(5)
C4 C3 C2 118.4(6)
C4 C3 C8 121.2(6)
C2 C3 C8 120.4(6)
C5 C4 C3 122.6(6)
C5 C4 H4 118.7
C3 C4 H4 118.7
C4 C5 C6 118.1(6)
C4 C5 C9 121.6(7)
C6 C5 C9 120.4(8)
C5 C6 C7 122.1(6)
C5 C6 H6 119.0
C7 C6 H6 119.0
C6 C7 C2 119.2(5)
C6 C7 C10 119.6(5)
C2 C7 C10 121.2(5)
C3 C8 H8A 109.5
C3 C8 H8B 109.5
H8A C8 H8B 109.5
C3 C8 H8C 109.5
H8A C8 H8C 109.5
H8B C8 H8C 109.5
C5 C9 H9A 109.5
C5 C9 H9B 109.5
H9A C9 H9B 109.5
C5 C9 H9C 109.5
H9A C9 H9C 109.5
H9B C9 H9C 109.5
C7 C10 H10A 109.5
C7 C10 H10B 109.5
H10A C10 H10B 109.5
C7 C10 H10C 109.5
H10A C10 H10C 109.5
H10B C10 H10C 109.5
C12 C11 N1 112.0(8)
N1 C11 C12A 107.8(6)
C12 C11 H11A 109.2
N1 C11 H11A 109.2
C12 C11 H11B 109.2
N1 C11 H11B 109.2
H11A C11 H11B 107.9
N1 C11 H11C 110.2
C12A C11 H11C 110.2
N1 C11 H11D 110.2
C12A C11 H11D 110.2
H11C C11 H11D 108.5
C11 C12 N2 115.1(12)
C11 C12 H12A 108.5
N2 C12 H12A 108.5
C11 C12 H12B 108.5
N2 C12 H12B 108.5
H12A C12 H12B 107.5
N2 C13 H13A 109.5
N2 C13 H13B 109.5
H13A C13 H13B 109.5
N2 C13 H13C 109.5
H13A C13 H13C 109.5
H13B C13 H13C 109.5
N2 C14 C15 110.9(11)
N2 C14 H14A 109.5
C15 C14 H14A 109.5
N2 C14 H14B 109.5
C15 C14 H14B 109.5
H14A C14 H14B 108.1
N2 C12A C11 114.0(9)
N2 C12A H12C 108.7
C11 C12A H12C 108.7
N2 C12A H12D 108.7
C11 C12A H12D 108.7
H12C C12A H12D 107.6
N2 C13A H13D 109.5
N2 C13A H13E 109.5
H13D C13A H13E 109.5
N2 C13A H13F 109.5
H13D C13A H13F 109.5
H13E C13A H13F 109.5
N2 C14A C15 114.4(7)
N2 C14A H14C 108.7
C15 C14A H14C 108.7
N2 C14A H14D 108.7
C15 C14A H14D 108.7
H14C C14A H14D 107.6
N3 C15 C14A 107.7(6)
N3 C15 C14 106.7(8)
N3 C15 H15A 110.4
C14 C15 H15A 110.4
N3 C15 H15B 110.4
C14 C15 H15B 110.4
H15A C15 H15B 108.6
N3 C15 H15C 110.2
C14A C15 H15C 110.2
N3 C15 H15D 110.2
C14A C15 H15D 110.2
H15C C15 H15D 108.5
O2 C16 N3 116.4(5)
O2 C16 C17 118.5(5)
N3 C16 C17 125.1(5)
O2 C16 La1 59.0(3)
N3 C16 La1 58.8(3)
C17 C16 La1 167.9(3)
C22 C17 C18 120.2(5)
C22 C17 C16 119.7(5)
C18 C17 C16 120.1(5)
C19 C18 C17 117.9(6)
C19 C18 C23 122.1(6)
C17 C18 C23 120.0(6)
C20 C19 C18 122.7(6)
C20 C19 H19 118.7
C18 C19 H19 118.7
C19 C20 C21 118.2(6)
C19 C20 C24 120.4(6)
C21 C20 C24 121.4(6)
C20 C21 C22 121.9(5)
C20 C21 H21 119.1
C22 C21 H21 119.1
C21 C22 C17 119.2(5)
C21 C22 C25 120.4(5)
C17 C22 C25 120.4(5)
C18 C23 H23A 109.5
C18 C23 H23B 109.5
H23A C23 H23B 109.5
C18 C23 H23C 109.5
H23A C23 H23C 109.5
H23B C23 H23C 109.5
C20 C24 H24A 109.5
C20 C24 H24B 109.5
H24A C24 H24B 109.5
C20 C24 H24C 109.5
H24A C24 H24C 109.5
H24B C24 H24C 109.5
C22 C25 H25A 109.5
C22 C25 H25B 109.5
H25A C25 H25B 109.5
C22 C25 H25C 109.5
H25A C25 H25C 109.5
H25B C25 H25C 109.5
Si1 C26 H26A 109.5
Si1 C26 H26B 109.5
H26A C26 H26B 109.5
Si1 C26 H26C 109.5
H26A C26 H26C 109.5
H26B C26 H26C 109.5
Si1 C27 H27A 109.5
Si1 C27 H27B 109.5
H27A C27 H27B 109.5
Si1 C27 H27C 109.5
H27A C27 H27C 109.5
H27B C27 H27C 109.5
Si1 C27A H27D 109.5
Si1 C27A H27E 109.5
H27D C27A H27E 109.5
Si1 C27A H27F 109.5
H27D C27A H27F 109.5
H27E C27A H27F 109.5
Si1 C28 H28A 109.5
Si1 C28 H28B 109.5
H28A C28 H28B 109.5
Si1 C28 H28C 109.5
H28A C28 H28C 109.5
H28B C28 H28C 109.5
Si2 C29 H29A 109.5
Si2 C29 H29B 109.5
H29A C29 H29B 109.5
Si2 C29 H29C 109.5
H29A C29 H29C 109.5
H29B C29 H29C 109.5
Si2 C30 H30A 109.5
Si2 C30 H30B 109.5
H30A C30 H30B 109.5
Si2 C30 H30C 109.5
H30A C30 H30C 109.5
H30B C30 H30C 109.5
Si2 C30A H30D 109.5
Si2 C30A H30E 109.5
H30D C30A H30E 109.5
Si2 C30A H30F 109.5
H30D C30A H30F 109.5
H30E C30A H30F 109.5
Si2 C31 H31A 109.5
Si2 C31 H31B 109.5
H31A C31 H31B 109.5
Si2 C31 H31C 109.5
H31A C31 H31C 109.5
H31B C31 H31C 109.5
O3 C32 N5 116.0(4)
O3 C32 C33 118.8(4)
N5 C32 C33 125.2(4)
O3 C32 La2 58.6(2)
N5 C32 La2 58.2(3)
C33 C32 La2 170.9(3)
C34 C33 C38 120.8(5)
C34 C33 C32 119.2(5)
C38 C33 C32 119.9(4)
C33 C34 C35 117.8(6)
C33 C34 C39 121.4(5)
C35 C34 C39 120.8(5)
C36 C35 C34 122.4(6)
C36 C35 H35 118.8
C34 C35 H35 118.8
C37 C36 C35 118.2(6)
C37 C36 C40 120.7(8)
C35 C36 C40 121.1(7)
C36 C37 C38 121.8(6)
C36 C37 H37 119.1
C38 C37 H37 119.1
C37 C38 C33 119.0(5)
C37 C38 C41 119.5(5)
C33 C38 C41 121.4(5)
C34 C39 H39A 109.5
C34 C39 H39B 109.5
H39A C39 H39B 109.5
C34 C39 H39C 109.5
H39A C39 H39C 109.5
H39B C39 H39C 109.5
C36 C40 H40A 109.5
C36 C40 H40B 109.5
H40A C40 H40B 109.5
C36 C40 H40C 109.5
H40A C40 H40C 109.5
H40B C40 H40C 109.5
C38 C41 H41A 109.5
C38 C41 H41B 109.5
H41A C41 H41B 109.5
C38 C41 H41C 109.5
H41A C41 H41C 109.5
H41B C41 H41C 109.5
N5 C42 C43 108.1(6)
N5 C42 C43A 106.4(6)
N5 C42 H42A 110.1
C43 C42 H42A 110.1
N5 C42 H42B 110.1
C43 C42 H42B 110.1
H42A C42 H42B 108.4
N5 C42 H42C 110.4
C43A C42 H42C 110.4
N5 C42 H42D 110.4
C43A C42 H42D 110.4
H42C C42 H42D 108.6
N6 C43 C42 112.3(8)
N6 C43 H43A 109.1
C42 C43 H43A 109.1
N6 C43 H43B 109.1
C42 C43 H43B 109.1
H43A C43 H43B 107.9
N6 C44 H44A 109.5
N6 C44 H44B 109.5
H44A C44 H44B 109.5
N6 C44 H44C 109.5
H44A C44 H44C 109.5
H44B C44 H44C 109.5
N6 C45 C46 114.0(9)
N6 C45 H45A 108.8
C46 C45 H45A 108.8
N6 C45 H45B 108.8
C46 C45 H45B 108.8
H45A C45 H45B 107.7
N6 C43A C42 112.7(8)
N6 C43A H43C 109.1
C42 C43A H43C 109.1
N6 C43A H43D 109.1
C42 C43A H43D 109.1
H43C C43A H43D 107.8
N6 C44A H44D 109.5
N6 C44A H44E 109.5
H44D C44A H44E 109.5
N6 C44A H44F 109.5
H44D C44A H44F 109.5
H44E C44A H44F 109.5
C46 C45A N6 117.5(11)
C46 C45A H45C 107.9
N6 C45A H45C 107.9
C46 C45A H45D 107.9
N6 C45A H45D 107.9
H45C C45A H45D 107.2
C45A C46 N7 110.0(7)
N7 C46 C45 107.7(6)
N7 C46 H46A 110.2
C45 C46 H46A 110.2
N7 C46 H46B 110.2
C45 C46 H46B 110.2
H46A C46 H46B 108.5
C45A C46 H46C 109.7
N7 C46 H46C 109.7
C45A C46 H46D 109.7
N7 C46 H46D 109.7
H46C C46 H46D 108.2
N7 C47 O4 116.4(4)
N7 C47 C48 123.5(5)
O4 C47 C48 120.1(5)
N7 C47 La2 53.1(2)
O4 C47 La2 63.8(2)
C48 C47 La2 173.4(4)
C53 C48 C49 120.0(6)
C53 C48 C47 120.7(6)
C49 C48 C47 119.3(6)
C50 C49 C48 119.1(7)
C50 C49 C54 120.9(6)
C48 C49 C54 120.0(6)
C51 C50 C49 121.4(6)
C51 C50 H50 119.3
C49 C50 H50 119.3
C50 C51 C52 119.3(6)
C50 C51 C55 121.2(6)
C52 C51 C55 119.5(6)
C51 C52 C53 121.5(7)
C51 C52 H52 119.3
C53 C52 H52 119.3
C52 C53 C48 118.7(6)
C52 C53 C56 120.2(6)
C48 C53 C56 121.1(6)
C49 C54 H54A 109.5
C49 C54 H54B 109.5
H54A C54 H54B 109.5
C49 C54 H54C 109.5
H54A C54 H54C 109.5
H54B C54 H54C 109.5
C51 C55 H55A 109.5
C51 C55 H55B 109.5
H55A C55 H55B 109.5
C51 C55 H55C 109.5
H55A C55 H55C 109.5
H55B C55 H55C 109.5
C53 C56 H56A 109.5
C53 C56 H56B 109.5
H56A C56 H56B 109.5
C53 C56 H56C 109.5
H56A C56 H56C 109.5
H56B C56 H56C 109.5
Si4 C57 H57A 109.5
Si4 C57 H57B 109.5
H57A C57 H57B 109.5
Si4 C57 H57C 109.5
H57A C57 H57C 109.5
H57B C57 H57C 109.5
Si4 C58 H58A 109.5
Si4 C58 H58B 109.5
H58A C58 H58B 109.5
Si4 C58 H58C 109.5
H58A C58 H58C 109.5
H58B C58 H58C 109.5
Si4 C59 H59A 109.5
Si4 C59 H59B 109.5
H59A C59 H59B 109.5
Si4 C59 H59C 109.5
H59A C59 H59C 109.5
H59B C59 H59C 109.5
Si4 C57A H57D 109.5
Si4 C57A H57E 109.5
H57D C57A H57E 109.5
Si4 C57A H57F 109.5
H57D C57A H57F 109.5
H57E C57A H57F 109.5
Si4 C58A H58D 109.5
Si4 C58A H58E 109.5
H58D C58A H58E 109.5
Si4 C58A H58F 109.5
H58D C58A H58F 109.5
H58E C58A H58F 109.5
Si4 C59A H59D 109.5
Si4 C59A H59E 109.5
H59D C59A H59E 109.5
Si4 C59A H59F 109.5
H59D C59A H59F 109.5
H59E C59A H59F 109.5
Si3 C60 H60A 109.5
Si3 C60 H60B 109.5
H60A C60 H60B 109.5
Si3 C60 H60C 109.5
H60A C60 H60C 109.5
H60B C60 H60C 109.5
Si3 C61 H61A 109.5
Si3 C61 H61B 109.5
H61A C61 H61B 109.5
Si3 C61 H61C 109.5
H61A C61 H61C 109.5
H61B C61 H61C 109.5
Si3 C62 H62A 109.5
Si3 C62 H62B 109.5
H62A C62 H62B 109.5
Si3 C62 H62C 109.5
H62A C62 H62C 109.5
H62B C62 H62C 109.5
Si3 C60A H60D 109.5
Si3 C60A H60E 109.5
H60D C60A H60E 109.5
Si3 C60A H60F 109.5
H60D C60A H60F 109.5
H60E C60A H60F 109.5
Si3 C61A H61D 109.5
Si3 C61A H61E 109.5
H61D C61A H61E 109.5
Si3 C61A H61F 109.5
H61D C61A H61F 109.5
H61E C61A H61F 109.5
Si3 C62A H62D 109.5
Si3 C62A H62E 109.5
H62D C62A H62E 109.5
Si3 C62A H62F 109.5
H62D C62A H62F 109.5
H62E C62A H62F 109.5
C64 C63 C68 120.0
C64 C63 H63 120.0
C68 C63 H63 120.0
C65 C64 C63 120.0
C65 C64 H64 120.0
C63 C64 H64 120.0
C64 C65 C66 120.0
C64 C65 H65 120.0
C66 C65 H65 120.0
C67 C66 C65 120.0
C67 C66 H66 120.0
C65 C66 H66 120.0
C66 C67 C68 120.0
C66 C67 H67 120.0
C68 C67 H67 120.0
C67 C68 C63 120.0
C67 C68 C69 116.2(17)
C63 C68 C69 120.4(18)
C68 C69 H69A 109.5
C68 C69 H69B 109.5
H69A C69 H69B 109.5
C68 C69 H69C 109.5
H69A C69 H69C 109.5
H69B C69 H69C 109.5
C64A C63A C68A 120.0
C64A C63A H63A 120.0
C68A C63A H63A 120.0
C63A C64A C65A 120.0
C63A C64A H64A 120.0
C65A C64A H64A 120.0
C64A C65A C66A 120.0
C64A C65A H65A 120.0
C66A C65A H65A 120.0
C67A C66A C65A 120.0
C67A C66A H66A 120.0
C65A C66A H66A 120.0
C66A C67A C68A 120.0
C66A C67A H67A 120.0
C68A C67A H67A 120.0
C67A C68A C63A 120.0
C67A C68A C69A 118.4(19)
C63A C68A C69A 120.9(18)
C68A C69A H69D 109.5
C68A C69A H69E 109.5
H69D C69A H69E 109.5
C68A C69A H69F 109.5
H69D C69A H69F 109.5
H69E C69A H69F 109.5

loop_
_geom_bond_atom_site_label_1
_geom_bond_atom_site_label_2
_geom_bond_distance
La1 N4 2.398(4)
La1 O4 2.472(3)
La1 N3 2.502(5)
La1 O2 2.509(3)
La1 N1 2.530(4)
La1 O1 2.749(3)
La1 C16 2.916(6)
La1 C1 3.081(5)
La1 Si1 3.5156(18)
La1 Si2 3.5388(18)
La2 N8 2.397(4)
La2 O1 2.468(3)
La2 N5 2.497(4)
La2 O3 2.507(3)
La2 N7 2.524(4)
La2 O4 2.761(3)
La2 C32 2.925(5)
La2 C47 3.077(5)
La2 Si3 3.5230(15)
La2 Si4 3.5389(16)
Si1 N4 1.722(6)
Si1 C26 1.877(9)
Si1 C27 1.878(11)
Si1 C28 1.882(7)
Si1 C27A 2.00(3)
Si2 N4 1.683(6)
Si2 C30A 1.80(3)
Si2 C31 1.866(8)
Si2 C29 1.875(10)
Si2 C30 1.976(17)
Si3 N8 1.700(5)
Si3 C62A 1.776(18)
Si3 C61A 1.869(18)
Si3 C60 1.876(17)
Si3 C61 1.899(19)
Si3 C60A 1.904(16)
Si3 C62 1.95(2)
Si4 N8 1.710(5)
Si4 C59 1.77(2)
Si4 C57 1.83(3)
Si4 C58A 1.842(13)
Si4 C57A 1.92(2)
Si4 C59A 1.954(15)
Si4 C58 1.971(19)
O1 C1 1.305(5)
O2 C16 1.292(6)
O3 C32 1.289(5)
O4 C47 1.302(5)
N1 C1 1.289(7)
N1 C11 1.469(6)
N2 C13 1.431(17)
N2 C12A 1.446(11)
N2 C14A 1.451(13)
N2 C13A 1.460(12)
N2 C14 1.465(19)
N2 C12 1.487(19)
N3 C16 1.301(7)
N3 C15 1.460(7)
N5 C32 1.302(6)
N5 C42 1.448(6)
N6 C44A 1.400(14)
N6 C45 1.447(12)
N6 C45A 1.461(15)
N6 C43A 1.470(13)
N6 C43 1.482(12)
N6 C44 1.511(14)
N7 C47 1.285(6)
N7 C46 1.474(6)
C1 C2 1.500(7)
C2 C7 1.400(8)
C2 C3 1.405(7)
C3 C4 1.388(9)
C3 C8 1.525(9)
C4 C5 1.371(10)
C4 H4 0.9400
C5 C6 1.378(9)
C5 C9 1.520(9)
C6 C7 1.382(7)
C6 H6 0.9400
C7 C10 1.506(7)
C8 H8A 0.9700
C8 H8B 0.9700
C8 H8C 0.9700
C9 H9A 0.9700
C9 H9B 0.9700
C9 H9C 0.9700
C10 H10A 0.9700
C10 H10B 0.9700
C10 H10C 0.9700
C11 C12 1.438(17)
C11 C12A 1.497(14)
C11 H11A 0.9800
C11 H11B 0.9800
C11 H11C 0.9800
C11 H11D 0.9800
C12 H12A 0.9800
C12 H12B 0.9800
C13 H13A 0.9700
C13 H13B 0.9700
C13 H13C 0.9700
C14 C15 1.543(19)
C14 H14A 0.9800
C14 H14B 0.9800
C12A H12C 0.9800
C12A H12D 0.9800
C13A H13D 0.9700
C13A H13E 0.9700
C13A H13F 0.9700
C14A C15 1.496(12)
C14A H14C 0.9800
C14A H14D 0.9800
C15 H15A 0.9800
C15 H15B 0.9800
C15 H15C 0.9800
C15 H15D 0.9800
C16 C17 1.503(7)
C17 C22 1.394(7)
C17 C18 1.404(7)
C18 C19 1.391(9)
C18 C23 1.505(9)
C19 C20 1.371(9)
C19 H19 0.9400
C20 C21 1.379(8)
C20 C24 1.513(9)
C21 C22 1.381(7)
C21 H21 0.9400
C22 C25 1.507(7)
C23 H23A 0.9700
C23 H23B 0.9700
C23 H23C 0.9700
C24 H24A 0.9700
C24 H24B 0.9700
C24 H24C 0.9700
C25 H25A 0.9700
C25 H25B 0.9700
C25 H25C 0.9700
C26 H26A 0.9700
C26 H26B 0.9700
C26 H26C 0.9700
C27 H27A 0.9700
C27 H27B 0.9700
C27 H27C 0.9700
C27A H27D 0.9700
C27A H27E 0.9700
C27A H27F 0.9700
C28 H28A 0.9700
C28 H28B 0.9700
C28 H28C 0.9700
C29 H29A 0.9700
C29 H29B 0.9700
C29 H29C 0.9700
C30 H30A 0.9700
C30 H30B 0.9700
C30 H30C 0.9700
C30A H30D 0.9700
C30A H30E 0.9700
C30A H30F 0.9700
C31 H31A 0.9700
C31 H31B 0.9700
C31 H31C 0.9700
C32 C33 1.501(7)
C33 C34 1.388(7)
C33 C38 1.392(7)
C34 C35 1.396(8)
C34 C39 1.513(8)
C35 C36 1.381(10)
C35 H35 0.9400
C36 C37 1.369(10)
C36 C40 1.505(8)
C37 C38 1.387(7)
C37 H37 0.9400
C38 C41 1.507(7)
C39 H39A 0.9700
C39 H39B 0.9700
C39 H39C 0.9700
C40 H40A 0.9700
C40 H40B 0.9700
C40 H40C 0.9700
C41 H41A 0.9700
C41 H41B 0.9700
C41 H41C 0.9700
C42 C43 1.485(13)
C42 C43A 1.490(14)
C42 H42A 0.9800
C42 H42B 0.9800
C42 H42C 0.9800
C42 H42D 0.9800
C43 H43A 0.9800
C43 H43B 0.9800
C44 H44A 0.9700
C44 H44B 0.9700
C44 H44C 0.9700
C45 C46 1.508(13)
C45 H45A 0.9800
C45 H45B 0.9800
C43A H43C 0.9800
C43A H43D 0.9800
C44A H44D 0.9700
C44A H44E 0.9700
C44A H44F 0.9700
C45A C46 1.436(15)
C45A H45C 0.9800
C45A H45D 0.9800
C46 H46A 0.9800
C46 H46B 0.9800
C46 H46C 0.9800
C46 H46D 0.9800
C47 C48 1.503(8)
C48 C53 1.393(9)
C48 C49 1.402(9)
C49 C50 1.378(8)
C49 C54 1.506(9)
C50 C51 1.364(9)
C50 H50 0.9400
C51 C52 1.378(9)
C51 C55 1.539(8)
C52 C53 1.384(8)
C52 H52 0.9400
C53 C56 1.495(9)
C54 H54A 0.9700
C54 H54B 0.9700
C54 H54C 0.9700
C55 H55A 0.9700
C55 H55B 0.9700
C55 H55C 0.9700
C56 H56A 0.9700
C56 H56B 0.9700
C56 H56C 0.9700
C57 H57A 0.9700
C57 H57B 0.9700
C57 H57C 0.9700
C58 H58A 0.9700
C58 H58B 0.9700
C58 H58C 0.9700
C59 H59A 0.9700
C59 H59B 0.9700
C59 H59C 0.9700
C57A H57D 0.9700
C57A H57E 0.9700
C57A H57F 0.9700
C58A H58D 0.9700
C58A H58E 0.9700
C58A H58F 0.9700
C59A H59D 0.9700
C59A H59E 0.9700
C59A H59F 0.9700
C60 H60A 0.9700
C60 H60B 0.9700
C60 H60C 0.9700
C61 H61A 0.9700
C61 H61B 0.9700
C61 H61C 0.9700
C62 H62A 0.9700
C62 H62B 0.9700
C62 H62C 0.9700
C60A H60D 0.9700
C60A H60E 0.9700
C60A H60F 0.9700
C61A H61D 0.9700
C61A H61E 0.9700
C61A H61F 0.9700
C62A H62D 0.9700
C62A H62E 0.9700
C62A H62F 0.9700
C63 C64 1.3900
C63 C68 1.3900
C63 H63 0.9400
C64 C65 1.3900
C64 H64 0.9400
C65 C66 1.3900
C65 H65 0.9400
C66 C67 1.3900
C66 H66 0.9400
C67 C68 1.3900
C67 H67 0.9400
C68 C69 1.82(3)
C69 H69A 0.9700
C69 H69B 0.9700
C69 H69C 0.9700
C63A C64A 1.3900
C63A C68A 1.3900
C63A H63A 0.9400
C64A C65A 1.3900
C64A H64A 0.9400
C65A C66A 1.3900
C65A H65A 0.9400
C66A C67A 1.3900
C66A H66A 0.9400
C67A C68A 1.3900
C67A H67A 0.9400
C68A C69A 1.73(3)
C69A H69D 0.9700
C69A H69E 0.9700
C69A H69F 0.9700

loop_
_geom_torsion_atom_site_label_1
_geom_torsion_atom_site_label_2
_geom_torsion_atom_site_label_3
_geom_torsion_atom_site_label_4
_geom_torsion
C30A Si2 N4 Si1 64.5(17)
C31 Si2 N4 Si1 -65.2(6)
C29 Si2 N4 Si1 175.3(5)
C30 Si2 N4 Si1 52.9(7)
La1 Si2 N4 Si1 -180.0(5)
C30A Si2 N4 La1 -115.5(17)
C31 Si2 N4 La1 114.8(5)
C29 Si2 N4 La1 -4.7(5)
C30 Si2 N4 La1 -127.1(6)
C26 Si1 N4 Si2 163.4(4)
C27 Si1 N4 Si2 -82.9(7)
C28 Si1 N4 Si2 44.0(5)
C27A Si1 N4 Si2 -59.2(14)
La1 Si1 N4 Si2 180.0(5)
C26 Si1 N4 La1 -16.6(4)
C27 Si1 N4 La1 97.2(7)
C28 Si1 N4 La1 -135.9(4)
C27A Si1 N4 La1 120.8(14)
C62A Si3 N8 Si4 -178.3(7)
C61A Si3 N8 Si4 -32.7(8)
C60 Si3 N8 Si4 59.3(7)
C61 Si3 N8 Si4 -55.6(8)
C60A Si3 N8 Si4 91.9(8)
C62 Si3 N8 Si4 -150.1(7)
La2 Si3 N8 Si4 179.0(5)
C62A Si3 N8 La2 2.8(7)
C61A Si3 N8 La2 148.3(7)
C60 Si3 N8 La2 -119.7(7)
C61 Si3 N8 La2 125.4(7)
C60A Si3 N8 La2 -87.1(7)
C62 Si3 N8 La2 30.9(7)
C59 Si4 N8 Si3 -172.7(8)
C57 Si4 N8 Si3 56.9(13)
C58A Si4 N8 Si3 -72.3(7)
C57A Si4 N8 Si3 56.2(9)
C59A Si4 N8 Si3 167.6(6)
C58 Si4 N8 Si3 -54.3(7)
La2 Si4 N8 Si3 -179.0(5)
C59 Si4 N8 La2 6.3(8)
C57 Si4 N8 La2 -124.1(13)
C58A Si4 N8 La2 106.7(6)
C57A Si4 N8 La2 -124.8(8)
C59A Si4 N8 La2 -13.4(6)
C58 Si4 N8 La2 124.7(7)
C11 N1 C1 O1 -177.5(5)
La1 N1 C1 O1 7.9(5)
C11 N1 C1 C2 1.1(9)
La1 N1 C1 C2 -173.5(4)
C11 N1 C1 La1 174.6(7)
La2 O1 C1 N1 -141.7(5)
La1 O1 C1 N1 -7.1(5)
La2 O1 C1 C2 39.6(8)
La1 O1 C1 C2 174.2(4)
La2 O1 C1 La1 -134.6(6)
N1 C1 C2 C7 76.7(7)
O1 C1 C2 C7 -104.7(6)
N1 C1 C2 C3 -101.4(6)
O1 C1 C2 C3 77.1(6)
C7 C2 C3 C4 0.8(8)
C1 C2 C3 C4 179.0(5)
C7 C2 C3 C8 -178.1(5)
C1 C2 C3 C8 0.0(8)
C2 C3 C4 C5 1.8(10)
C8 C3 C4 C5 -179.2(7)
C3 C4 C5 C6 -2.8(10)
C3 C4 C5 C9 178.4(7)
C4 C5 C6 C7 1.2(10)
C9 C5 C6 C7 180.0(6)
C5 C6 C7 C2 1.3(8)
C5 C6 C7 C10 -178.1(5)
C3 C2 C7 C6 -2.4(8)
C1 C2 C7 C6 179.5(5)
C3 C2 C7 C10 177.1(5)
C1 C2 C7 C10 -1.0(7)
C1 N1 C11 C12 164.4(11)
La1 N1 C11 C12 -22.9(13)
C1 N1 C11 C12A -149.7(7)
La1 N1 C11 C12A 23.0(10)
N1 C11 C12 N2 41.8(17)
C13 N2 C12 C11 -165.5(13)
C14 N2 C12 C11 74.2(15)
C13 N2 C14 C15 77.7(13)
C12 N2 C14 C15 -163.8(10)
C14A N2 C12A C11 164.7(8)
C13A N2 C12A C11 -73.5(10)
N1 C11 C12A N2 -50.9(10)
C12A N2 C14A C15 -69.1(10)
C13A N2 C14A C15 167.3(8)
C16 N3 C15 C14A 171.0(7)
La1 N3 C15 C14A 22.8(9)
C16 N3 C15 C14 123.4(9)
La1 N3 C15 C14 -24.8(10)
N2 C14A C15 N3 -45.2(10)
N2 C14 C15 N3 50.2(12)
La1 O2 C16 N3 13.6(5)
La1 O2 C16 C17 -166.4(4)
C15 N3 C16 O2 -172.5(5)
La1 N3 C16 O2 -13.6(5)
C15 N3 C16 C17 7.4(9)
La1 N3 C16 C17 166.3(4)
C15 N3 C16 La1 -158.9(6)
O2 C16 C17 C22 82.9(6)
N3 C16 C17 C22 -97.1(6)
La1 C16 C17 C22 8(2)
O2 C16 C17 C18 -96.0(6)
N3 C16 C17 C18 84.1(7)
La1 C16 C17 C18 -170.9(14)
C22 C17 C18 C19 -0.5(8)
C16 C17 C18 C19 178.4(5)
C22 C17 C18 C23 -179.5(6)
C16 C17 C18 C23 -0.6(9)
C17 C18 C19 C20 0.1(10)
C23 C18 C19 C20 179.1(6)
C18 C19 C20 C21 -0.3(9)
C18 C19 C20 C24 179.0(6)
C19 C20 C21 C22 1.0(8)
C24 C20 C21 C22 -178.3(5)
C20 C21 C22 C17 -1.4(8)
C20 C21 C22 C25 178.9(5)
C18 C17 C22 C21 1.2(8)
C16 C17 C22 C21 -177.7(5)
C18 C17 C22 C25 -179.1(5)
C16 C17 C22 C25 2.0(7)
La2 O3 C32 N5 10.0(5)
La2 O3 C32 C33 -169.9(4)
C42 N5 C32 O3 -174.7(5)
La2 N5 C32 O3 -10.0(5)
C42 N5 C32 C33 5.2(9)
La2 N5 C32 C33 169.8(4)
C42 N5 C32 La2 -164.7(7)
O3 C32 C33 C34 -83.3(6)
N5 C32 C33 C34 96.8(6)
O3 C32 C33 C38 92.9(6)
N5 C32 C33 C38 -87.0(6)
C38 C33 C34 C35 2.1(7)
C32 C33 C34 C35 178.3(5)
C38 C33 C34 C39 -176.3(5)
C32 C33 C34 C39 -0.1(7)
C33 C34 C35 C36 -2.0(9)
C39 C34 C35 C36 176.3(6)
C34 C35 C36 C37 0.5(10)
C34 C35 C36 C40 -179.9(6)
C35 C36 C37 C38 1.0(9)
C40 C36 C37 C38 -178.6(5)
C36 C37 C38 C33 -0.9(8)
C36 C37 C38 C41 -179.3(5)
C34 C33 C38 C37 -0.7(7)
C32 C33 C38 C37 -176.8(4)
C34 C33 C38 C41 177.7(5)
C32 C33 C38 C41 1.5(7)
C32 N5 C42 C43 -175.0(7)
La2 N5 C42 C43 27.8(10)
C32 N5 C42 C43A 136.0(8)
La2 N5 C42 C43A -21.2(10)
C45 N6 C43 C42 -72.4(11)
C44 N6 C43 C42 169.0(9)
N5 C42 C43 N6 -46.6(11)
C43 N6 C45 C46 163.2(9)
C44 N6 C45 C46 -80.4(13)
C44A N6 C43A C42 72.7(12)
C45A N6 C43A C42 -163.2(9)
N5 C42 C43A N6 49.8(11)
C44A N6 C45A C46 -165.9(13)
C43A N6 C45A C46 68.2(15)
N6 C45A C46 N7 42.8(17)
C47 N7 C46 C45A 176.9(11)
La2 N7 C46 C45A -16.7(13)
C47 N7 C46 C45 -138.0(8)
La2 N7 C46 C45 28.4(11)
N6 C45 C46 N7 -50.1(12)
C46 N7 C47 O4 178.5(5)
La2 N7 C47 O4 8.5(5)
C46 N7 C47 C48 -3.0(9)
La2 N7 C47 C48 -173.1(5)
C46 N7 C47 La2 170.0(7)
La1 O4 C47 N7 -150.8(5)
La2 O4 C47 N7 -7.6(5)
La1 O4 C47 C48 30.7(9)
La2 O4 C47 C48 173.9(5)
La1 O4 C47 La2 -143.2(6)
N7 C47 C48 C53 85.2(8)
O4 C47 C48 C53 -96.4(7)
N7 C47 C48 C49 -93.5(7)
O4 C47 C48 C49 84.9(7)
C53 C48 C49 C50 0.9(10)
C47 C48 C49 C50 179.6(6)
C53 C48 C49 C54 -178.8(7)
C47 C48 C49 C54 -0.1(10)
C48 C49 C50 C51 -1.3(10)
C54 C49 C50 C51 178.4(7)
C49 C50 C51 C52 0.7(10)
C49 C50 C51 C55 -179.3(6)
C50 C51 C52 C53 0.3(10)
C55 C51 C52 C53 -179.7(6)
C51 C52 C53 C48 -0.6(10)
C51 C52 C53 C56 -179.7(6)
C49 C48 C53 C52 0.1(10)
C47 C48 C53 C52 -178.6(6)
C49 C48 C53 C56 179.1(6)
C47 C48 C53 C56 0.5(10)
C68 C63 C64 C65 0.0
C63 C64 C65 C66 0.0
C64 C65 C66 C67 0.0
C65 C66 C67 C68 0.0
C66 C67 C68 C63 0.0
C66 C67 C68 C69 -160(2)
C64 C63 C68 C67 0.0
C64 C63 C68 C69 159(2)
C68A C63A C64A C65A 0.0
C63A C64A C65A C66A 0.0
C64A C65A C66A C67A 0.0
C65A C66A C67A C68A 0.0
C66A C67A C68A C63A 0.0
C66A C67A C68A C69A 171(2)
C64A C63A C68A C67A 0.0
C64A C63A C68A C69A -171(2)
